data_4065694
loop_
_publ_author_name
'Vicente, Jos\'e'
'Arcas, Aurelia'
'Juli\'a-Hern\'andez, Francisco'
'Bautista, Delia'
'Jones, Peter G.'

_publ_section_title
;
 Organometallic Complexes of Palladium(II) Derived from
 2,6-Diacetylpyridine Dimethylketal
;
_journal_issue 14
_journal_name_full Organometallics
_journal_page_first 3066
_journal_paper_doi 10.1021/om100079x
_journal_volume 29
_journal_year 2010
_chemical_formula_sum 'C13 H22 Cl3 N O4 Pd'
_chemical_formula_weight 469.07
_chemical_name_systematic
; 
 ? 
;
_space_group_IT_number 2
_symmetry_cell_setting triclinic
_symmetry_space_group_name_Hall '-P 1'
_symmetry_space_group_name_H-M 'P -1'
_atom_sites_solution_hydrogens geom
_atom_sites_solution_primary direct
_atom_sites_solution_secondary difmap
_audit_creation_method SHELXL-97
_cell_angle_alpha 101.138(2)
_cell_angle_beta 99.345(2)
_cell_angle_gamma 115.648(2)
_cell_formula_units_Z 2
_cell_length_a 9.6256(11)
_cell_length_b 9.9998(11)
_cell_length_c 11.0056(12)
_cell_measurement_reflns_used 5424
_cell_measurement_temperature 100(2)
_cell_measurement_theta_max 27.96
_cell_measurement_theta_min 2.36
_cell_volume 900.00(17)
_computing_cell_refinement 'Bruker SAINT'
_computing_data_collection 'Bruker SMART'
_computing_data_reduction 'Bruker SAINT'
_computing_molecular_graphics 'Bruker SHELXTL'
_computing_publication_material 'Bruker SHELXTL'
_computing_structure_refinement 'SHELXL-97 (Sheldrick, 1997)'
_computing_structure_solution 'SHELXS-97 (Sheldrick, 1990)'
_diffrn_ambient_temperature 100(2)
_diffrn_detector_area_resol_mean 8.26
_diffrn_measured_fraction_theta_full 0.992
_diffrn_measured_fraction_theta_max 0.908
_diffrn_measurement_device_type 'Bruker SMART APEX CCD'
_diffrn_measurement_method \w-scan
_diffrn_radiation_monochromator graphite
_diffrn_radiation_source 'fine-focus sealed tube'
_diffrn_radiation_type MoK\a
_diffrn_radiation_wavelength 0.71073
_diffrn_reflns_av_R_equivalents 0.0202
_diffrn_reflns_av_sigmaI/netI 0.0268
_diffrn_reflns_limit_h_max 12
_diffrn_reflns_limit_h_min -12
_diffrn_reflns_limit_k_max 12
_diffrn_reflns_limit_k_min -13
_diffrn_reflns_limit_l_max 14
_diffrn_reflns_limit_l_min -14
_diffrn_reflns_number 10399
_diffrn_reflns_theta_full 26.50
_diffrn_reflns_theta_max 28.17
_diffrn_reflns_theta_min 1.96
_exptl_absorpt_coefficient_mu 1.490
_exptl_absorpt_correction_T_max 0.9292
_exptl_absorpt_correction_T_min 0.7752
_exptl_absorpt_correction_type multi-scan
_exptl_absorpt_process_details SADABS
_exptl_crystal_colour orange
_exptl_crystal_density_diffrn 1.731
_exptl_crystal_density_method 'not measured'
_exptl_crystal_description needle
_exptl_crystal_F_000 472
_exptl_crystal_size_max 0.18
_exptl_crystal_size_mid 0.07
_exptl_crystal_size_min 0.05
_refine_diff_density_max 0.536
_refine_diff_density_min -0.356
_refine_diff_density_rms 0.077
_refine_ls_extinction_method none
_refine_ls_goodness_of_fit_ref 1.074
_refine_ls_hydrogen_treatment 'NH free, methyls rigid, others riding'
_refine_ls_matrix_type full
_refine_ls_number_parameters 209
_refine_ls_number_reflns 4013
_refine_ls_number_restraints 0
_refine_ls_restrained_S_all 1.074
_refine_ls_R_factor_all 0.0280
_refine_ls_R_factor_gt 0.0254
_refine_ls_shift/su_max 0.001
_refine_ls_shift/su_mean 0.000
_refine_ls_structure_factor_coef Fsqd
_refine_ls_weighting_details 'calc w=1/[\s^2^(Fo^2^)+(0.0199P)^2^+0.7414P] where P=(Fo^2^+2Fc^2^)/3'
_refine_ls_weighting_scheme calc
_refine_ls_wR_factor_gt 0.0540
_refine_ls_wR_factor_ref 0.0553
_reflns_number_gt 3758
_reflns_number_total 4013
_reflns_threshold_expression >2sigma(I)
_cod_data_source_file om100079x_si_002.cif
_cod_data_source_block 2173nas
_cod_database_code 4065694

loop_
_symmetry_equiv_pos_as_xyz
'x, y, z'
'-x, -y, -z'

loop_
_atom_site_label
_atom_site_type_symbol
_atom_site_fract_x
_atom_site_fract_y
_atom_site_fract_z
_atom_site_U_iso_or_equiv
_atom_site_adp_type
_atom_site_occupancy
_atom_site_symmetry_multiplicity
_atom_site_calc_flag
_atom_site_refinement_flags
Pd1 Pd 0.579644(18) 0.640699(18) 0.645618(15) 0.01263(6) Uani 1 1 d .
Cl1 Cl 0.56608(6) 0.40193(6) 0.56171(5) 0.01707(11) Uani 1 1 d .
Cl2 Cl 0.73026(7) 0.67377(6) 0.84258(5) 0.02037(12) Uani 1 1 d .
Cl3 Cl 0.57351(7) 0.86675(6) 0.71710(5) 0.02043(12) Uani 1 1 d .
N1 N 0.2070(2) 0.7706(2) 0.79169(18) 0.0135(4) Uani 1 1 d .
H01 H 0.229(3) 0.754(3) 0.720(3) 0.024(7) Uiso 1 1 d .
O1 O 0.17373(18) 1.09914(17) 0.75630(15) 0.0181(3) Uani 1 1 d .
O2 O 0.24796(18) 0.93291(17) 0.63795(14) 0.0159(3) Uani 1 1 d .
O3 O 0.00728(17) 0.38194(17) 0.78892(15) 0.0162(3) Uani 1 1 d .
O4 O 0.15472(18) 0.50785(17) 0.65847(15) 0.0169(3) Uani 1 1 d .
C1 C 0.2199(2) 0.9120(2) 0.8398(2) 0.0146(4) Uani 1 1 d .
C2 C 0.1898(3) 0.9460(3) 0.9564(2) 0.0183(5) Uani 1 1 d .
H2 H 0.1979 1.0445 0.9919 0.022 Uiso 1 1 calc R
C3 C 0.1475(3) 0.8355(3) 1.0219(2) 0.0193(5) Uani 1 1 d .
H3 H 0.1258 0.8575 1.1024 0.023 Uiso 1 1 calc R
C4 C 0.1369(3) 0.6923(3) 0.9692(2) 0.0172(5) Uani 1 1 d .
H4 H 0.1100 0.6170 1.0146 0.021 Uiso 1 1 calc R
C5 C 0.1653(2) 0.6594(2) 0.8512(2) 0.0143(4) Uani 1 1 d .
C6 C 0.2698(3) 1.0255(2) 0.7604(2) 0.0157(4) Uani 1 1 d .
C7 C 0.4408(3) 1.1557(3) 0.8268(2) 0.0219(5) Uani 1 1 d .
H7A H 0.5150 1.1126 0.8280 0.033 Uiso 1 1 calc R
H7B H 0.4483 1.2050 0.9155 0.033 Uiso 1 1 calc R
H7C H 0.4690 1.2331 0.7797 0.033 Uiso 1 1 calc R
C8 C 0.0059(3) 0.9984(3) 0.6967(2) 0.0222(5) Uani 1 1 d .
H8A H -0.0106 0.9421 0.6077 0.033 Uiso 1 1 calc R
H8B H -0.0502 1.0600 0.6967 0.033 Uiso 1 1 calc R
H8C H -0.0365 0.9239 0.7447 0.033 Uiso 1 1 calc R
C9 C 0.3170(3) 1.0158(3) 0.5519(2) 0.0205(5) Uani 1 1 d .
H9A H 0.2879 1.0984 0.5520 0.031 Uiso 1 1 calc R
H9B H 0.2762 0.9441 0.4646 0.031 Uiso 1 1 calc R
H9C H 0.4340 1.0615 0.5804 0.031 Uiso 1 1 calc R
C10 C 0.1523(3) 0.5039(2) 0.7852(2) 0.0154(4) Uani 1 1 d .
C11 C 0.2868(3) 0.4838(3) 0.8576(2) 0.0199(5) Uani 1 1 d .
H11A H 0.2729 0.3808 0.8170 0.030 Uiso 1 1 calc R
H11B H 0.2842 0.4937 0.9474 0.030 Uiso 1 1 calc R
H11C H 0.3902 0.5639 0.8550 0.030 Uiso 1 1 calc R
C12 C -0.1355(3) 0.3783(3) 0.7201(2) 0.0201(5) Uani 1 1 d .
H12A H -0.1372 0.4742 0.7590 0.030 Uiso 1 1 calc R
H12B H -0.2303 0.2889 0.7247 0.030 Uiso 1 1 calc R
H12C H -0.1362 0.3694 0.6297 0.030 Uiso 1 1 calc R
C13 C 0.1389(3) 0.3702(3) 0.5740(2) 0.0225(5) Uani 1 1 d .
H13A H 0.2352 0.3602 0.6017 0.034 Uiso 1 1 calc R
H13B H 0.1263 0.3772 0.4857 0.034 Uiso 1 1 calc R
H13C H 0.0446 0.2791 0.5770 0.034 Uiso 1 1 calc R

loop_
_atom_site_aniso_label
_atom_site_aniso_U_11
_atom_site_aniso_U_22
_atom_site_aniso_U_33
_atom_site_aniso_U_23
_atom_site_aniso_U_13
_atom_site_aniso_U_12
Pd1 0.01192(8) 0.01128(9) 0.01321(9) 0.00255(6) 0.00238(6) 0.00510(7)
Cl1 0.0194(3) 0.0129(2) 0.0168(3) 0.0030(2) 0.0005(2) 0.0081(2)
Cl2 0.0232(3) 0.0205(3) 0.0158(3) 0.0017(2) -0.0002(2) 0.0125(2)
Cl3 0.0235(3) 0.0170(3) 0.0207(3) 0.0015(2) 0.0028(2) 0.0125(2)
N1 0.0158(9) 0.0109(9) 0.0146(9) 0.0035(7) 0.0050(8) 0.0069(7)
O1 0.0184(8) 0.0131(8) 0.0247(9) 0.0049(7) 0.0053(7) 0.0097(7)
O2 0.0187(8) 0.0125(7) 0.0171(8) 0.0050(6) 0.0069(6) 0.0071(6)
O3 0.0145(7) 0.0125(7) 0.0199(8) 0.0056(6) 0.0047(6) 0.0045(6)
O4 0.0236(8) 0.0109(7) 0.0163(8) 0.0029(6) 0.0093(7) 0.0075(6)
C1 0.0110(10) 0.0120(10) 0.0178(11) 0.0024(9) 0.0010(8) 0.0047(8)
C2 0.0203(11) 0.0138(11) 0.0178(11) -0.0007(9) 0.0024(9) 0.0087(9)
C3 0.0184(11) 0.0200(12) 0.0147(11) 0.0009(9) 0.0036(9) 0.0070(9)
C4 0.0175(11) 0.0149(11) 0.0160(11) 0.0048(9) 0.0055(9) 0.0047(9)
C5 0.0119(10) 0.0112(10) 0.0168(11) 0.0040(8) 0.0018(8) 0.0038(8)
C6 0.0164(10) 0.0105(10) 0.0196(11) 0.0031(9) 0.0039(9) 0.0068(9)
C7 0.0186(11) 0.0133(11) 0.0283(13) 0.0036(10) 0.0036(10) 0.0050(9)
C8 0.0185(11) 0.0228(12) 0.0278(13) 0.0079(10) 0.0065(10) 0.0119(10)
C9 0.0228(12) 0.0179(11) 0.0220(12) 0.0092(10) 0.0092(10) 0.0084(10)
C10 0.0168(10) 0.0120(10) 0.0174(11) 0.0051(9) 0.0057(9) 0.0063(9)
C11 0.0168(11) 0.0148(11) 0.0276(13) 0.0057(10) 0.0041(10) 0.0080(9)
C12 0.0147(11) 0.0197(12) 0.0236(12) 0.0035(10) 0.0031(9) 0.0082(9)
C13 0.0263(12) 0.0139(11) 0.0251(13) 0.0016(10) 0.0133(10) 0.0074(10)

loop_
_atom_type_symbol
_atom_type_description
_atom_type_scat_dispersion_real
_atom_type_scat_dispersion_imag
_atom_type_scat_source
C C 0.0033 0.0016 'International Tables Vol C Tables 4.2.6.8 and 6.1.1.4'
H H 0.0000 0.0000 'International Tables Vol C Tables 4.2.6.8 and 6.1.1.4'
N N 0.0061 0.0033 'International Tables Vol C Tables 4.2.6.8 and 6.1.1.4'
O O 0.0106 0.0060 'International Tables Vol C Tables 4.2.6.8 and 6.1.1.4'
Cl Cl 0.1484 0.1585 'International Tables Vol C Tables 4.2.6.8 and 6.1.1.4'
Pd Pd -0.9988 1.0072 'International Tables Vol C Tables 4.2.6.8 and 6.1.1.4'

loop_
_geom_angle_atom_site_label_1
_geom_angle_atom_site_label_2
_geom_angle_atom_site_label_3
_geom_angle
_geom_angle_site_symmetry_3
Cl3 Pd1 Cl2 92.25(2) .
Cl3 Pd1 Cl1 175.53(2) .
Cl2 Pd1 Cl1 91.53(2) .
Cl3 Pd1 Cl1 91.04(2) 2_666
Cl2 Pd1 Cl1 176.20(2) 2_666
Cl1 Pd1 Cl1 85.26(2) 2_666
Pd1 Cl1 Pd1 94.735(19) 2_666
C5 N1 C1 123.86(19) .
C6 O1 C8 115.45(17) .
C6 O2 C9 115.58(17) .
C10 O3 C12 114.45(16) .
C10 O4 C13 115.25(17) .
N1 C1 C2 118.9(2) .
N1 C1 C6 117.27(19) .
C2 C1 C6 123.86(19) .
C1 C2 C3 119.4(2) .
C2 C3 C4 119.7(2) .
C5 C4 C3 120.1(2) .
N1 C5 C4 118.1(2) .
N1 C5 C10 118.56(19) .
C4 C5 C10 123.37(19) .
O2 C6 O1 112.28(18) .
O2 C6 C7 114.94(18) .
O1 C6 C7 105.40(17) .
O2 C6 C1 104.44(16) .
O1 C6 C1 110.09(17) .
C7 C6 C1 109.71(18) .
O4 C10 O3 112.03(17) .
O4 C10 C11 114.27(18) .
O3 C10 C11 106.39(17) .
O4 C10 C5 104.23(16) .
O3 C10 C5 109.33(17) .
C11 C10 C5 110.58(18) .

loop_
_geom_bond_atom_site_label_1
_geom_bond_atom_site_label_2
_geom_bond_distance
_geom_bond_site_symmetry_2
Pd1 Cl3 2.2750(6) .
Pd1 Cl2 2.2798(6) .
Pd1 Cl1 2.3259(6) .
Pd1 Cl1 2.3287(6) 2_666
Cl1 Pd1 2.3287(6) 2_666
N1 C5 1.344(3) .
N1 C1 1.353(3) .
O1 C6 1.410(3) .
O1 C8 1.431(3) .
O2 C6 1.405(3) .
O2 C9 1.434(3) .
O3 C10 1.415(2) .
O3 C12 1.439(3) .
O4 C10 1.407(3) .
O4 C13 1.436(3) .
C1 C2 1.373(3) .
C1 C6 1.526(3) .
C2 C3 1.386(3) .
C3 C4 1.389(3) .
C4 C5 1.378(3) .
C5 C10 1.525(3) .
C6 C7 1.525(3) .
C10 C11 1.518(3) .

loop_
_geom_hbond_atom_site_label_D
_geom_hbond_atom_site_label_H
_geom_hbond_atom_site_label_A
_geom_hbond_distance_DH
_geom_hbond_distance_HA
_geom_hbond_distance_DA
_geom_hbond_angle_DHA
_geom_hbond_site_symmetry_A
C12 H12A Cl2 0.98 2.89 3.814(2) 158.3 1_455
C2 H2 Cl2 0.95 2.77 3.689(2) 163.7 2_677
C11 H11A O1 0.98 2.46 3.398(3) 161.2 1_545
C7 H7A Cl3 0.98 2.85 3.713(2) 147.5 .

loop_
_geom_torsion_atom_site_label_1
_geom_torsion_atom_site_label_2
_geom_torsion_atom_site_label_3
_geom_torsion_atom_site_label_4
_geom_torsion
_geom_torsion_site_symmetry_1
_geom_torsion_site_symmetry_4
Cl3 Pd1 Cl1 Pd1 34.3(3) . 2_666
Cl2 Pd1 Cl1 Pd1 -177.95(2) . 2_666
Cl1 Pd1 Cl1 Pd1 0.0 2_666 2_666
C5 N1 C1 C2 0.4(3) . .
C5 N1 C1 C6 179.61(19) . .
N1 C1 C2 C3 0.1(3) . .
C6 C1 C2 C3 -179.1(2) . .
C1 C2 C3 C4 0.4(3) . .
C2 C3 C4 C5 -1.3(3) . .
C1 N1 C5 C4 -1.3(3) . .
C1 N1 C5 C10 178.92(19) . .
C3 C4 C5 N1 1.7(3) . .
C3 C4 C5 C10 -178.5(2) . .
C9 O2 C6 O1 73.0(2) . .
C9 O2 C6 C7 -47.5(2) . .
C9 O2 C6 C1 -167.75(17) . .
C8 O1 C6 O2 53.9(2) . .
C8 O1 C6 C7 179.75(18) . .
C8 O1 C6 C1 -62.0(2) . .
N1 C1 C6 O2 15.3(2) . .
C2 C1 C6 O2 -165.6(2) . .
N1 C1 C6 O1 136.00(19) . .
C2 C1 C6 O1 -44.8(3) . .
N1 C1 C6 C7 -108.4(2) . .
C2 C1 C6 C7 70.7(3) . .
C13 O4 C10 O3 -60.1(2) . .
C13 O4 C10 C11 61.0(2) . .
C13 O4 C10 C5 -178.20(17) . .
C12 O3 C10 O4 -52.1(2) . .
C12 O3 C10 C11 -177.68(17) . .
C12 O3 C10 C5 62.9(2) . .
N1 C5 C10 O4 -13.0(2) . .
C4 C5 C10 O4 167.2(2) . .
N1 C5 C10 O3 -132.93(19) . .
C4 C5 C10 O3 47.3(3) . .
N1 C5 C10 C11 110.2(2) . .
C4 C5 C10 C11 -69.5(3) . .
